data_9015316
loop_
_publ_author_name
'Pekov, I. V.'
'Olysych, L. V.'
'Chukanov, N. V.'
'Zubkova, N. V.'
'Pushcharovsky D Yu'
'Van, K. V.'
'Giester, G.'
'Tillmanns, E.'

_publ_section_title
;
 Crystal chemistry of cancrinite-group minerals with an AB-type framework:
 A review and new data. I. Chemical and structural variations
 Note: Sample# tz3/1
;
_journal_name_full 'The Canadian Mineralogist'
_journal_page_first 1129
_journal_page_last 1150
_journal_paper_doi 10.3749/canmin.49.5.1129
_journal_volume 49
_journal_year 2012
_chemical_compound_source Tamazeght
_chemical_formula_sum 'C0.767 H1.998 Al2.82 Ca0.6 Na3.155 O15.3 Si3.18'
_chemical_name_mineral Cancrinite
_space_group_IT_number 173
_symmetry_space_group_name_Hall 'P 6c'
_symmetry_space_group_name_H-M 'P 63'
_cell_angle_alpha 90
_cell_angle_beta 90
_cell_angle_gamma 120
_cell_formula_units_Z 2
_cell_length_a 12.625
_cell_length_b 12.625
_cell_length_c 5.122
_cell_volume 707.022
_database_code_amcsd 0018871
_exptl_crystal_density_diffrn 2.433
_cod_original_formula_sum 'Si3.18 Al2.82 O15.3 Na3.155 Ca.6 C.767 H1.998'
_cod_database_code 9015316

loop_
_space_group_symop_operation_xyz
x,y,z
x-y,x,1/2+z
-y,x-y,z
-x,-y,1/2+z
-x+y,-x,z
y,-x+y,1/2+z

loop_
_atom_site_label
_atom_site_fract_x
_atom_site_fract_y
_atom_site_fract_z
_atom_site_occupancy
_atom_site_U_iso_or_equiv
_atom_site_type_symbol
_atom_site_attached_hydrogens
Si1 0.32817 0.41076 0.75000 1.00000 0.00990 Si 0
Al2 0.07537 0.41230 0.75110 0.94000 0.00880 Al 0
Si2 0.07537 0.41230 0.75110 0.06000 0.00880 Si 0
O1 0.20280 0.40370 0.65790 1.00000 0.01560 O 0
O2 0.11320 0.56350 0.72830 1.00000 0.02210 O 0
O3 0.02990 0.35020 0.06180 1.00000 0.01770 O 0
O4 0.31410 0.35640 0.04430 1.00000 0.01770 O 0
Na 0.66667 0.33333 0.13530 0.84500 0.03700 Na 0
Wat 0.69500 0.37560 0.68400 0.33300 0.06100 O 2
NaA 0.12300 0.24943 0.29440 0.77000 0.02690 Na 0
CaA 0.12300 0.24943 0.29440 0.20000 0.02690 Ca 0
C1 0.00000 0.00000 0.66900 0.40200 0.04000 C 0
OC1 0.05590 0.11780 0.66900 0.40200 0.04600 O 0
C2 0.00000 0.00000 0.89900 0.36500 0.05900 C 0
OC2 0.05900 0.11940 0.89900 0.36500 0.05600 O 0

loop_
_cod_changelog_entry_id
_cod_changelog_entry_author
_cod_changelog_entry_date
_cod_changelog_entry_text
1
;cod-tools version 3.8.0
Id: cif_guess_AMCSD_atom_types 9574 2023-05-10 09:00:05Z saulius
;
2023-05-10T18:55:59+03:00
;Derived atom types and hydrogen counts
from atom names that follow the AMCSD naming convention
(Wat == water, O-H == hydroxyl).
;

loop_
_cod_related_entry_id
_cod_related_entry_database
_cod_related_entry_code
1 AMCSD 0018871
